data_2223357
loop_
_publ_author_name
'Yin, Zhi-Gang'
'Fei, Zong-Lei'
'Qian, Heng-Yu'
'Zhu, Xue-Wen'
'Zhang, Chun-Xia'

_publ_section_title
;
 1-(2-Furylmethylene)-2-(2-nitrophenyl)hydrazine
;
_journal_coeditor_code DN2486
_journal_issue 10
_journal_name_full 'Acta Crystallographica Section E'
_journal_page_first o2534
_journal_paper_doi 10.1107/S1600536809037052
_journal_volume 65
_journal_year 2009
_chemical_formula_iupac 'C11 H9 N3 O3'
_chemical_formula_moiety 'C11 H9 N3 O3'
_chemical_formula_sum 'C11 H9 N3 O3'
_chemical_formula_weight 231.21
_chemical_name_systematic
;
1-(2-Furylmethylene)-2-(2-nitrophenyl)hydrazine
;
_space_group_IT_number 14
_symmetry_cell_setting monoclinic
_symmetry_space_group_name_Hall '-P 2yn'
_symmetry_space_group_name_H-M 'P 1 21/n 1'
_atom_sites_solution_hydrogens geom
_atom_sites_solution_primary direct
_atom_sites_solution_secondary difmap
_cell_angle_alpha 90.00
_cell_angle_beta 97.89(2)
_cell_angle_gamma 90.00
_cell_formula_units_Z 4
_cell_length_a 15.852(3)
_cell_length_b 3.8000(12)
_cell_length_c 17.721(4)
_cell_measurement_reflns_used 1960
_cell_measurement_temperature 296(2)
_cell_measurement_theta_max 28.22
_cell_measurement_theta_min 3.22
_cell_volume 1057.4(5)
_computing_cell_refinement 'SAINT (Bruker, 1998)'
_computing_data_collection 'SMART (Bruker, 1998)'
_computing_data_reduction 'SAINT (Bruker, 1998)'
_computing_molecular_graphics
;
ORTEPIII (Burnett & Johnson, 1996), ORTEP-3 for Windows (Farrugia,
1997);
PLATON (Spek, 2009)
;
_computing_publication_material 'SHELXL-97 (Sheldrick, 2008)'
_computing_structure_refinement 'SHELXL-97 (Sheldrick, 2008)'
_computing_structure_solution 'SHELXS-97 (Sheldrick, 2008)'
_diffrn_ambient_temperature 296(2)
_diffrn_measured_fraction_theta_full 0.975
_diffrn_measured_fraction_theta_max 0.975
_diffrn_measurement_device_type 'Bruker SMART CCD area-detector'
_diffrn_measurement_method '\w scans'
_diffrn_radiation_monochromator graphite
_diffrn_radiation_source 'fine-focus sealed tube'
_diffrn_radiation_type MoK\a
_diffrn_radiation_wavelength 0.71073
_diffrn_reflns_av_R_equivalents 0.0634
_diffrn_reflns_av_sigmaI/netI 0.1662
_diffrn_reflns_limit_h_max 19
_diffrn_reflns_limit_h_min -12
_diffrn_reflns_limit_k_max 4
_diffrn_reflns_limit_k_min -4
_diffrn_reflns_limit_l_max 21
_diffrn_reflns_limit_l_min -21
_diffrn_reflns_number 3497
_diffrn_reflns_theta_full 26.00
_diffrn_reflns_theta_max 26.00
_diffrn_reflns_theta_min 3.24
_exptl_absorpt_coefficient_mu 0.109
_exptl_absorpt_correction_T_max 0.982
_exptl_absorpt_correction_T_min 0.979
_exptl_absorpt_correction_type multi-scan
_exptl_absorpt_process_details '(SADABS; Bruker, 1998)'
_exptl_crystal_colour red
_exptl_crystal_density_diffrn 1.452
_exptl_crystal_density_method 'not measured'
_exptl_crystal_description block
_exptl_crystal_F_000 480
_exptl_crystal_size_max 0.21
_exptl_crystal_size_mid 0.19
_exptl_crystal_size_min 0.17
_refine_diff_density_max 0.235
_refine_diff_density_min -0.227
_refine_ls_extinction_method none
_refine_ls_goodness_of_fit_ref 0.728
_refine_ls_hydrogen_treatment constr
_refine_ls_matrix_type full
_refine_ls_number_parameters 154
_refine_ls_number_reflns 2033
_refine_ls_number_restraints 0
_refine_ls_restrained_S_all 0.728
_refine_ls_R_factor_all 0.1913
_refine_ls_R_factor_gt 0.0699
_refine_ls_shift/su_max 0.006
_refine_ls_shift/su_mean 0.001
_refine_ls_structure_factor_coef Fsqd
_refine_ls_weighting_details 'calc w=1/[\s^2^(Fo^2^)+(0.0948P)^2^+0.0000P] where P=(Fo^2^+2Fc^2^)/3'
_refine_ls_weighting_scheme calc
_refine_ls_wR_factor_gt 0.1640
_refine_ls_wR_factor_ref 0.1953
_reflns_number_gt 619
_reflns_number_total 2033
_reflns_threshold_expression I>2\s(I)
_cod_data_source_file dn2486.cif
_cod_data_source_block I
_cod_depositor_comments
;
The following automatic conversions were performed:
'_symmetry_cell_setting' value 'Monoclinic' changed to 'monoclinic'
according to '/home/saulius/struct/CIF-dictionaries/cif_core.dic'
dictionary named 'cif_core.dic' version 2.4.1 from 2010-06-29.

Automatic conversion script
Id: cif_fix_enum 1527 2010-12-29 10:47:43Z saulius 

The following automatic conversions were performed:

'_symmetry_cell_setting' value 'Monoclinic' changed to 'monoclinic'
according to /home/saulius/struct/CIF-dictionaries/cif_core.dic
dictionary named 'cif_core.dic' version 2.4.1 from 2010-06-29.

Automatic conversion script
Id: cif_fix_values 1715 2011-07-08 13:25:40Z adriana 
;
_cod_original_sg_symbol_H-M P21/n
_cod_database_code 2223357
_cod_database_fobs_code 2223357

loop_
_symmetry_equiv_pos_as_xyz
'x, y, z'
'-x+1/2, y+1/2, -z+1/2'
'-x, -y, -z'
'x-1/2, -y-1/2, z-1/2'

loop_
_atom_site_type_symbol
_atom_site_label
_atom_site_fract_x
_atom_site_fract_y
_atom_site_fract_z
_atom_site_U_iso_or_equiv
_atom_site_adp_type
_atom_site_calc_flag
_atom_site_refinement_flags
_atom_site_occupancy
_atom_site_disorder_assembly
_atom_site_disorder_group
C C1 0.5620(4) -0.1566(18) 0.1304(3) 0.089(2) Uani d . 1 . .
H H1 0.5467 -0.2470 0.0817 0.107 Uiso calc R 1 . .
C C2 0.6396(4) -0.0571(18) 0.1574(4) 0.085(2) Uani d . 1 . .
H H2A 0.6878 -0.0666 0.1328 0.103 Uiso calc R 1 . .
C C3 0.6342(3) 0.0688(15) 0.2323(3) 0.0609(16) Uani d . 1 . .
H H3 0.6781 0.1673 0.2659 0.073 Uiso calc R 1 . .
C C4 0.5541(3) 0.0181(15) 0.2450(3) 0.0554(14) Uani d . 1 . .
C C5 0.5169(3) 0.1022(14) 0.3106(2) 0.0508(14) Uani d . 1 . .
H H5 0.5500 0.2188 0.3502 0.061 Uiso calc R 1 . .
C C6 0.3320(2) 0.0389(13) 0.3999(2) 0.0447(13) Uani d . 1 . .
C C7 0.2756(2) -0.1246(13) 0.3415(3) 0.0521(14) Uani d . 1 . .
H H7 0.2938 -0.1806 0.2952 0.063 Uiso calc R 1 . .
C C8 0.1937(3) -0.2002(14) 0.3537(3) 0.0560(14) Uani d . 1 . .
H H8 0.1574 -0.3116 0.3154 0.067 Uiso calc R 1 . .
C C9 0.1634(3) -0.1163(15) 0.4210(3) 0.0591(15) Uani d . 1 . .
H H9 0.1071 -0.1636 0.4269 0.071 Uiso calc R 1 . .
C C10 0.2168(3) 0.0365(14) 0.4787(3) 0.0555(14) Uani d . 1 . .
H H10 0.1979 0.0861 0.5250 0.067 Uiso calc R 1 . .
C C11 0.3009(2) 0.1184(13) 0.4672(2) 0.0446(12) Uani d . 1 . .
N N1 0.4392(2) 0.0254(11) 0.3182(2) 0.0509(11) Uani d . 1 . .
N N2 0.4128(2) 0.1163(11) 0.3862(2) 0.0499(11) Uani d . 1 . .
H H2 0.4473 0.2227 0.4205 0.060 Uiso calc R 1 . .
N N3 0.3518(2) 0.2903(12) 0.5299(2) 0.0535(12) Uani d . 1 . .
O O1 0.42600(19) 0.3693(10) 0.52361(17) 0.0679(11) Uani d . 1 . .
O O2 0.32065(19) 0.3559(12) 0.58821(19) 0.0776(13) Uani d . 1 . .
O O3 0.5066(2) -0.1130(12) 0.1815(2) 0.0797(13) Uani d . 1 . .

loop_
_atom_site_aniso_label
_atom_site_aniso_U_11
_atom_site_aniso_U_22
_atom_site_aniso_U_33
_atom_site_aniso_U_12
_atom_site_aniso_U_13
_atom_site_aniso_U_23
C1 0.111(5) 0.101(6) 0.059(4) 0.020(5) 0.027(4) -0.012(4)
C2 0.081(4) 0.086(5) 0.095(5) 0.018(4) 0.035(4) 0.020(5)
C3 0.046(3) 0.072(4) 0.065(4) -0.005(3) 0.008(2) -0.002(3)
C4 0.048(3) 0.073(4) 0.042(3) 0.014(3) -0.003(2) -0.003(3)
C5 0.052(3) 0.055(4) 0.042(3) 0.010(3) -0.006(2) -0.007(3)
C6 0.044(2) 0.047(3) 0.039(3) 0.005(3) -0.009(2) -0.003(3)
C7 0.051(3) 0.057(4) 0.044(3) 0.000(3) -0.011(2) -0.001(3)
C8 0.051(3) 0.059(4) 0.051(3) -0.004(3) -0.016(2) -0.008(3)
C9 0.040(2) 0.070(4) 0.064(3) -0.002(3) -0.006(2) -0.001(3)
C10 0.056(3) 0.061(4) 0.045(3) 0.003(3) -0.005(2) 0.001(3)
C11 0.040(2) 0.053(3) 0.037(3) -0.003(3) -0.0077(19) -0.002(3)
N1 0.046(2) 0.063(3) 0.042(2) 0.004(2) -0.0018(16) -0.008(2)
N2 0.042(2) 0.067(3) 0.039(2) -0.003(2) -0.0005(16) -0.007(2)
N3 0.046(2) 0.077(3) 0.035(2) 0.005(2) -0.0035(18) -0.007(2)
O1 0.0486(18) 0.107(3) 0.045(2) -0.016(2) -0.0029(14) -0.015(2)
O2 0.0599(19) 0.127(4) 0.043(2) -0.003(2) -0.0027(15) -0.024(2)
O3 0.072(2) 0.104(4) 0.060(2) 0.006(2) -0.0034(18) -0.006(3)

loop_
_atom_type_symbol
_atom_type_description
_atom_type_scat_dispersion_real
_atom_type_scat_dispersion_imag
_atom_type_scat_source
C C 0.0033 0.0016 'International Tables Vol C Tables 4.2.6.8 and 6.1.1.4'
H H 0.0000 0.0000 'International Tables Vol C Tables 4.2.6.8 and 6.1.1.4'
N N 0.0061 0.0033 'International Tables Vol C Tables 4.2.6.8 and 6.1.1.4'
O O 0.0106 0.0060 'International Tables Vol C Tables 4.2.6.8 and 6.1.1.4'

loop_
_geom_angle_atom_site_label_1
_geom_angle_atom_site_label_2
_geom_angle_atom_site_label_3
_geom_angle_site_symmetry_1
_geom_angle_site_symmetry_3
_geom_angle
_geom_angle_publ_flag
C2 C1 O3 . . 112.5(6) ?
C2 C1 H1 . . 123.7 ?
O3 C1 H1 . . 123.7 ?
C1 C2 C3 . . 105.2(5) ?
C1 C2 H2A . . 127.4 ?
C3 C2 H2A . . 127.4 ?
C4 C3 C2 . . 106.8(5) ?
C4 C3 H3 . . 126.6 ?
C2 C3 H3 . . 126.6 ?
C3 C4 O3 . . 110.2(4) ?
C3 C4 C5 . . 128.4(5) ?
O3 C4 C5 . . 121.2(4) ?
N1 C5 C4 . . 123.3(4) ?
N1 C5 H5 . . 118.4 ?
C4 C5 H5 . . 118.4 ?
N2 C6 C11 . . 123.9(4) ?
N2 C6 C7 . . 118.6(4) ?
C11 C6 C7 . . 117.5(4) ?
C8 C7 C6 . . 119.4(5) ?
C8 C7 H7 . . 120.3 ?
C6 C7 H7 . . 120.3 ?
C7 C8 C9 . . 122.3(4) ?
C7 C8 H8 . . 118.8 ?
C9 C8 H8 . . 118.8 ?
C10 C9 C8 . . 119.4(4) ?
C10 C9 H9 . . 120.3 ?
C8 C9 H9 . . 120.3 ?
C9 C10 C11 . . 119.2(5) ?
C9 C10 H10 . . 120.4 ?
C11 C10 H10 . . 120.4 ?
C6 C11 C10 . . 122.0(4) ?
C6 C11 N3 . . 122.5(4) ?
C10 C11 N3 . . 115.5(4) ?
C5 N1 N2 . . 116.5(4) ?
C6 N2 N1 . . 120.4(4) ?
C6 N2 H2 . . 119.8 ?
N1 N2 H2 . . 119.8 ?
O2 N3 O1 . . 121.6(4) ?
O2 N3 C11 . . 119.6(4) ?
O1 N3 C11 . . 118.8(4) ?
C1 O3 C4 . . 105.2(4) ?

loop_
_geom_bond_atom_site_label_1
_geom_bond_atom_site_label_2
_geom_bond_site_symmetry_2
_geom_bond_distance
_geom_bond_publ_flag
C1 C2 . 1.313(8) ?
C1 O3 . 1.355(6) ?
C1 H1 . 0.9300 ?
C2 C3 . 1.426(7) ?
C2 H2A . 0.9300 ?
C3 C4 . 1.334(6) ?
C3 H3 . 0.9300 ?
C4 O3 . 1.360(5) ?
C4 C5 . 1.409(5) ?
C5 N1 . 1.292(5) ?
C5 H5 . 0.9300 ?
C6 N2 . 1.367(5) ?
C6 C11 . 1.386(6) ?
C6 C7 . 1.415(6) ?
C7 C8 . 1.376(5) ?
C7 H7 . 0.9300 ?
C8 C9 . 1.383(6) ?
C8 H8 . 0.9300 ?
C9 C10 . 1.363(6) ?
C9 H9 . 0.9300 ?
C10 C11 . 1.412(5) ?
C10 H10 . 0.9300 ?
C11 N3 . 1.437(5) ?
N1 N2 . 1.373(4) ?
N2 H2 . 0.8600 ?
N3 O2 . 1.230(4) ?
N3 O1 . 1.234(4) ?

loop_
_geom_hbond_atom_site_label_D
_geom_hbond_atom_site_label_H
_geom_hbond_atom_site_label_A
_geom_hbond_site_symmetry_A
_geom_hbond_distance_DH
_geom_hbond_distance_HA
_geom_hbond_distance_DA
_geom_hbond_angle_DHA
N2 H2 O1 . 0.86 1.98 2.599(5) 127.6
C2 H2A O2 4_665 0.93 2.48 3.360(7) 157.5

loop_
_cod_related_entry_id
_cod_related_entry_database
_cod_related_entry_code
1 ChemSpider 7859668
